data_7110548
loop_
_publ_author_name
'Beckmann, Jens'
'Jurkschat, Klaus'
'Pieper, Nicole'
'Sch\"urmann, Markus'

_publ_section_title
;
 The first organoelement oxides containing three different metals;
 synthesis and structure of (Ph2SiOR2SnOMO) [R = (CH2)3NMe2; M = But2Sn,
 But2Ge, PhB]&#x2020; &#x2021;
;
_journal_issue 12
_journal_name_full 'Chemical Communications'
_journal_page_first 1095
_journal_paper_doi 10.1039/a902428j
_journal_year 1999
_chemical_formula_moiety 'C30 H52 N2 O3 Si Sn2'
_chemical_formula_sum 'C30 H52 N2 O3 Si Sn2'
_chemical_formula_weight 754.21
_chemical_melting_point 408
_chemical_name_systematic
;6,6-Bis(3-dimethylaminopropyl)-4,4-di-t-butyl-2,2-diphenyl-
1,3,5-trioxa-2-sila-4,6-distannacyclohexane
;
_space_group_IT_number 2
_symmetry_cell_setting triclinic
_symmetry_space_group_name_Hall '-P 1'
_symmetry_space_group_name_H-M 'P -1'
_cell_angle_alpha 81.611(1)
_cell_angle_beta 88.994(1)
_cell_angle_gamma 85.935(1)
_cell_formula_units_Z 2
_cell_length_a 9.302(1)
_cell_length_b 10.824(1)
_cell_length_c 17.897(1)
_cell_volume 1778.1(3)
_diffrn_measurement_device 'Enraf Nonius KAPPACCD diffractometer'
_diffrn_radiation_type MoK\a
_exptl_crystal_colour colourless
_exptl_crystal_density_diffrn 1.409
_refine_ls_number_parameters 355
_refine_ls_number_reflns 8738
_refine_ls_number_restraints 0
_refine_ls_R_factor_all 0.0768
_refine_ls_R_factor_gt 0.0360
_refine_ls_wR_factor_gt 0.0748
_refine_ls_wR_factor_ref 0.0815
_cod_data_source_file 902428jsup1.cif
_cod_data_source_block 3
_cod_depositor_comments
;
The following automatic conversions were performed:
'_atom_site_symetry_multiplicity' tag replaced with
'_atom_site_symmetry_multiplicity'.

Automatic conversion script
Id: cif_correct_tags 1440 2010-10-19 06:21:57Z saulius 

The following automatic conversions were performed:

'_geom_bond_publ_flag' value 'Y' changed to 'y' according to
/home/saulius/struct/CIF-dictionaries/cif_core.dic dictionary named
'cif_core.dic' version 2.4.2 from 2011-04-26 (14
times).

'_geom_angle_publ_flag' value 'Y' changed to 'y' according
to /home/saulius/struct/CIF-dictionaries/cif_core.dic dictionary
named 'cif_core.dic' version 2.4.2 from 2011-04-26 (30 times).

Automatic conversion script
Id: cif_fix_values 1891 2012-01-12 08:04:46Z andrius 
;
_cod_original_sg_symbol_H-M P-1
_cod_database_code 7110548

loop_
_symmetry_equiv_pos_as_xyz
'x, y, z'
'-x, -y, -z'

loop_
_atom_site_label
_atom_site_type_symbol
_atom_site_fract_x
_atom_site_fract_y
_atom_site_fract_z
_atom_site_U_iso_or_equiv
_atom_site_adp_type
_atom_site_occupancy
_atom_site_symmetry_multiplicity
_atom_site_calc_flag
_atom_site_refinement_flags
Sn1 Sn 0.17395(2) -0.07046(2) 0.252220(13) 0.03741(7) Uani 1 1 d .
Sn2 Sn 0.31310(2) 0.19567(2) 0.137305(13) 0.03762(7) Uani 1 1 d .
Si1 Si 0.14677(10) 0.22842(9) 0.29551(6) 0.0399(2) Uani 1 1 d .
O3 O 0.2797(2) 0.0203(2) 0.16529(13) 0.0480(6) Uani 1 1 d .
O2 O 0.2193(2) 0.2854(2) 0.21632(13) 0.0454(6) Uani 1 1 d .
O1 O 0.1277(3) 0.0818(2) 0.30433(13) 0.0488(6) Uani 1 1 d .
N2 N -0.0032(4) -0.1720(3) 0.3673(2) 0.0648(9) Uani 1 1 d .
N1 N 0.2785(3) -0.2643(3) 0.18499(18) 0.0554(8) Uani 1 1 d .
C1 C 0.3490(4) -0.1556(4) 0.3213(2) 0.0555(10) Uani 1 1 d .
H1A H 0.4175 -0.0931 0.3246 0.123(3) Uiso 1 1 calc R
H1B H 0.3123 -0.1809 0.3719 0.123(3) Uiso 1 1 calc R
C2 C 0.4271(6) -0.2664(5) 0.2949(3) 0.115(2) Uani 1 1 d .
H2A H 0.5283 -0.2633 0.3060 0.123(3) Uiso 1 1 calc R
H2B H 0.3940 -0.3404 0.3258 0.123(3) Uiso 1 1 calc R
C3 C 0.4184(5) -0.2848(6) 0.2210(3) 0.111(2) Uani 1 1 d .
H3A H 0.4543 -0.3702 0.2178 0.123(3) Uiso 1 1 calc R
H3B H 0.4835 -0.2302 0.1916 0.123(3) Uiso 1 1 calc R
C4 C 0.2973(5) -0.2287(4) 0.1033(2) 0.0794(14) Uani 1 1 d .
H4A H 0.3582 -0.2918 0.0836 0.123(3) Uiso 1 1 calc R
H4B H 0.3409 -0.1501 0.0937 0.123(3) Uiso 1 1 calc R
H4C H 0.2051 -0.2209 0.0792 0.123(3) Uiso 1 1 calc R
C5 C 0.1960(6) -0.3739(5) 0.1971(3) 0.1047(19) Uani 1 1 d .
H5A H 0.2491 -0.4421 0.1780 0.123(3) Uiso 1 1 calc R
H5B H 0.1058 -0.3560 0.1711 0.123(3) Uiso 1 1 calc R
H5C H 0.1783 -0.3965 0.2502 0.123(3) Uiso 1 1 calc R
C11 C -0.0285(4) -0.0849(4) 0.2021(2) 0.0586(11) Uani 1 1 d .
H11A H -0.0683 -0.0008 0.1841 0.123(3) Uiso 1 1 calc R
H11B H -0.0111 -0.1271 0.1582 0.123(3) Uiso 1 1 calc R
C12 C -0.1403(5) -0.1511(5) 0.2497(3) 0.0962(18) Uani 1 1 d .
H12A H -0.2342 -0.1220 0.2286 0.123(3) Uiso 1 1 calc R
H12B H -0.1263 -0.2398 0.2464 0.123(3) Uiso 1 1 calc R
C13 C -0.1419(5) -0.1356(6) 0.3280(3) 0.1031(19) Uani 1 1 d .
H13A H -0.2157 -0.1851 0.3538 0.123(3) Uiso 1 1 calc R
H13B H -0.1686 -0.0485 0.3319 0.123(3) Uiso 1 1 calc R
C14 C 0.0122(6) -0.3058(5) 0.3897(3) 0.111(2) Uani 1 1 d .
H14A H 0.1011 -0.3280 0.4165 0.123(3) Uiso 1 1 calc R
H14B H 0.0128 -0.3469 0.3457 0.123(3) Uiso 1 1 calc R
H14C H -0.0670 -0.3317 0.4220 0.123(3) Uiso 1 1 calc R
C15 C 0.0029(6) -0.1084(5) 0.4320(3) 0.0962(17) Uani 1 1 d .
H15A H -0.0731 -0.1334 0.4667 0.123(3) Uiso 1 1 calc R
H15B H -0.0083 -0.0196 0.4162 0.123(3) Uiso 1 1 calc R
H15C H 0.0943 -0.1296 0.4564 0.123(3) Uiso 1 1 calc R
C21 C -0.0319(4) 0.3171(3) 0.3043(2) 0.0451(9) Uani 1 1 d .
C22 C -0.0844(4) 0.4140(4) 0.2502(3) 0.0614(11) Uani 1 1 d .
H22 H -0.0304 0.4357 0.2066 0.117(6) Uiso 1 1 calc R
C23 C -0.2158(5) 0.4792(4) 0.2595(3) 0.0847(16) Uani 1 1 d .
H23 H -0.2485 0.5444 0.2227 0.117(6) Uiso 1 1 calc R
C24 C -0.2974(6) 0.4475(5) 0.3231(4) 0.0974(19) Uani 1 1 d .
H24 H -0.3852 0.4914 0.3296 0.117(6) Uiso 1 1 calc R
C25 C -0.2497(5) 0.3520(6) 0.3767(3) 0.1015(19) Uani 1 1 d .
H25 H -0.3050 0.3297 0.4197 0.117(6) Uiso 1 1 calc R
C26 C -0.1186(5) 0.2882(5) 0.3668(3) 0.0832(15) Uani 1 1 d .
H26 H -0.0874 0.2229 0.4038 0.117(6) Uiso 1 1 calc R
C31 C 0.2565(4) 0.2593(3) 0.3773(2) 0.0438(8) Uani 1 1 d .
C32 C 0.2557(5) 0.3767(4) 0.3987(3) 0.0719(13) Uani 1 1 d .
H32 H 0.2011 0.4426 0.3711 0.117(6) Uiso 1 1 calc R
C33 C 0.3334(6) 0.3999(5) 0.4597(3) 0.0860(15) Uani 1 1 d .
H33 H 0.3299 0.4802 0.4727 0.117(6) Uiso 1 1 calc R
C34 C 0.4150(5) 0.3052(6) 0.5010(3) 0.0794(14) Uani 1 1 d .
H34 H 0.4672 0.3204 0.5422 0.117(6) Uiso 1 1 calc R
C35 C 0.4192(5) 0.1901(5) 0.4815(3) 0.0894(16) Uani 1 1 d .
H35 H 0.4757 0.1252 0.5087 0.117(6) Uiso 1 1 calc R
C36 C 0.3397(5) 0.1673(4) 0.4208(2) 0.0704(12) Uani 1 1 d .
H36 H 0.3429 0.0862 0.4091 0.117(6) Uiso 1 1 calc R
C41 C 0.5427(4) 0.2113(4) 0.1451(2) 0.0528(10) Uani 1 1 d .
C42 C 0.5849(5) 0.1812(5) 0.2276(3) 0.0861(15) Uani 1 1 d .
H42A H 0.6867 0.1874 0.2321 0.123(3) Uiso 1 1 calc R
H42B H 0.5609 0.0978 0.2470 0.123(3) Uiso 1 1 calc R
H42C H 0.5338 0.2395 0.2558 0.123(3) Uiso 1 1 calc R
C43 C 0.5833(5) 0.3417(4) 0.1125(3) 0.0975(18) Uani 1 1 d .
H43A H 0.5403 0.4012 0.1426 0.123(3) Uiso 1 1 calc R
H43B H 0.5490 0.3619 0.0616 0.123(3) Uiso 1 1 calc R
H43C H 0.6862 0.3444 0.1127 0.123(3) Uiso 1 1 calc R
C44 C 0.6202(4) 0.1161(5) 0.1007(3) 0.0854(15) Uani 1 1 d .
H44A H 0.7225 0.1195 0.1052 0.123(3) Uiso 1 1 calc R
H44B H 0.5936 0.1351 0.0485 0.123(3) Uiso 1 1 calc R
H44C H 0.5933 0.0336 0.1206 0.123(3) Uiso 1 1 calc R
C51 C 0.1938(4) 0.2654(4) 0.0346(2) 0.0546(10) Uani 1 1 d .
C52 C 0.0372(5) 0.2443(6) 0.0499(3) 0.124(2) Uani 1 1 d .
H52A H -0.0184 0.2793 0.0062 0.123(3) Uiso 1 1 calc R
H52B H 0.0047 0.2840 0.0923 0.123(3) Uiso 1 1 calc R
H52C H 0.0254 0.1561 0.0608 0.123(3) Uiso 1 1 calc R
C53 C 0.2066(7) 0.4032(5) 0.0129(3) 0.143(3) Uani 1 1 d .
H53A H 0.3053 0.4188 0.0011 0.123(3) Uiso 1 1 calc R
H53B H 0.1747 0.4460 0.0542 0.123(3) Uiso 1 1 calc R
H53C H 0.1479 0.4331 -0.0304 0.123(3) Uiso 1 1 calc R
C54 C 0.2513(7) 0.1988(7) -0.0274(3) 0.155(3) Uani 1 1 d .
H54A H 0.1939 0.2246 -0.0718 0.123(3) Uiso 1 1 calc R
H54B H 0.2479 0.1101 -0.0125 0.123(3) Uiso 1 1 calc R
H54C H 0.3492 0.2184 -0.0382 0.123(3) Uiso 1 1 calc R

loop_
_geom_angle_atom_site_label_1
_geom_angle_atom_site_label_2
_geom_angle_atom_site_label_3
_geom_angle
_geom_angle_publ_flag
O3 Sn1 O1 95.45(9) y
O3 Sn1 C11 101.01(12) y
O1 Sn1 C11 100.18(13) y
O3 Sn1 C1 101.00(13) y
O1 Sn1 C1 98.75(12) y
C11 Sn1 C1 149.30(16) y
O3 Sn1 N1 79.83(9) y
O1 Sn1 N1 171.03(9) y
C11 Sn1 N1 88.27(13) y
C1 Sn1 N1 74.89(13) y
O3 Sn1 N2 172.20(10) y
O1 Sn1 N2 80.09(10) y
C11 Sn1 N2 73.71(13) y
C1 Sn1 N2 86.07(14) y
N1 Sn1 N2 105.43(10) y
O3 Sn2 O2 106.69(9) y
O3 Sn2 C41 106.84(12) y
O2 Sn2 C41 107.06(13) y
O3 Sn2 C51 108.14(13) y
O2 Sn2 C51 105.11(13) y
C41 Sn2 C51 122.12(15) y
O1 Si1 O2 114.20(13) y
O1 Si1 C21 110.53(14) y
O2 Si1 C21 107.65(15) y
O1 Si1 C31 108.10(15) y
O2 Si1 C31 110.51(14) y
C21 Si1 C31 105.50(16) y
Sn2 O3 Sn1 131.88(12) y
Si1 O2 Sn2 129.03(13) y
Si1 O1 Sn1 142.04(14) y
C15 N2 C14 110.4(4) ?
C15 N2 C13 109.5(4) ?
C14 N2 C13 110.3(4) ?
C15 N2 Sn1 111.3(3) ?
C14 N2 Sn1 117.4(3) ?
C13 N2 Sn1 97.1(2) ?
C5 N1 C3 112.9(4) ?
C5 N1 C4 108.1(3) ?
C3 N1 C4 109.7(4) ?
C5 N1 Sn1 115.6(3) ?
C3 N1 Sn1 98.4(2) ?
C4 N1 Sn1 112.0(2) ?
C2 C1 Sn1 115.5(3) ?
C3 C2 C1 120.3(4) ?
C2 C3 N1 118.2(4) ?
C12 C11 Sn1 117.8(3) ?
C13 C12 C11 115.7(4) ?
C12 C13 N2 114.6(4) ?
C26 C21 C22 116.3(4) ?
C26 C21 Si1 120.5(3) ?
C22 C21 Si1 123.2(3) ?
C21 C22 C23 121.5(4) ?
C24 C23 C22 119.9(5) ?
C25 C24 C23 120.0(5) ?
C24 C25 C26 119.5(5) ?
C21 C26 C25 122.8(5) ?
C36 C31 C32 115.3(4) ?
C36 C31 Si1 122.9(3) ?
C32 C31 Si1 121.8(3) ?
C31 C32 C33 122.3(4) ?
C34 C33 C32 120.1(5) ?
C35 C34 C33 119.2(4) ?
C34 C35 C36 120.4(5) ?
C31 C36 C35 122.8(4) ?
C42 C41 C43 110.5(4) ?
C42 C41 C44 109.4(4) ?
C43 C41 C44 109.3(4) ?
C42 C41 Sn2 108.3(3) ?
C43 C41 Sn2 111.0(3) ?
C44 C41 Sn2 108.3(3) ?
C54 C51 C53 109.4(5) ?
C54 C51 C52 111.4(4) ?
C53 C51 C52 107.9(4) ?
C54 C51 Sn2 109.3(3) ?
C53 C51 Sn2 110.8(3) ?
C52 C51 Sn2 108.1(3) ?

loop_
_geom_bond_atom_site_label_1
_geom_bond_atom_site_label_2
_geom_bond_distance
_geom_bond_publ_flag
Sn1 O3 1.998(2) y
Sn1 O1 2.026(2) y
Sn1 C11 2.126(3) y
Sn1 C1 2.134(3) y
Sn1 N1 2.683(3) y
Sn1 N2 2.764(3) y
Sn2 O3 1.937(2) y
Sn2 O2 1.985(2) y
Sn2 C41 2.163(3) y
Sn2 C51 2.174(4) y
Si1 O1 1.594(2) y
Si1 O2 1.617(2) y
Si1 C21 1.876(3) y
Si1 C31 1.881(4) y
N2 C15 1.434(5) ?
N2 C14 1.444(5) ?
N2 C13 1.482(6) ?
N1 C5 1.446(5) ?
N1 C3 1.451(5) ?
N1 C4 1.467(5) ?
C1 C2 1.490(6) ?
C2 C3 1.369(6) ?
C11 C12 1.489(5) ?
C12 C13 1.435(6) ?
C21 C26 1.379(5) ?
C21 C22 1.387(5) ?
C22 C23 1.387(6) ?
C23 C24 1.372(7) ?
C24 C25 1.359(7) ?
C25 C26 1.380(6) ?
C31 C36 1.373(5) ?
C31 C32 1.380(5) ?
C32 C33 1.383(6) ?
C33 C34 1.364(6) ?
C34 C35 1.341(6) ?
C35 C36 1.384(6) ?
C41 C42 1.516(5) ?
C41 C43 1.517(5) ?
C41 C44 1.526(5) ?
C51 C54 1.482(6) ?
C51 C53 1.498(6) ?
C51 C52 1.505(6) ?
